data_7039856
loop_
_publ_author_name
'Lapointe, S.'
'Zargarian, D.'

_publ_section_title
;
 On the mechanism of Ni(ii)-promoted Michael-type hydroamination of
 acrylonitrile and its substituted derivatives.
;
_journal_issue 40
_journal_name_full 'Dalton transactions (Cambridge, England : 2003)'
_journal_page_first 15800
_journal_page_last 15810
_journal_paper_doi 10.1039/c6dt02105k
_journal_volume 45
_journal_year 2016
_chemical_formula_moiety 'C23 H36 N Ni O4 P2, C F3 O3 S'
_chemical_formula_sum 'C24 H36 F3 N Ni O7 P2 S'
_chemical_formula_weight 660.25
_space_group_crystal_system triclinic
_space_group_IT_number 2
_space_group_name_Hall '-P 1'
_space_group_name_H-M_alt 'P -1'
_symmetry_space_group_name_Hall '-P 1'
_symmetry_space_group_name_H-M 'P -1'
_atom_sites_solution_hydrogens geom
_atom_sites_solution_primary direct
_audit_creation_date 2015-03-24
_audit_creation_method
;
Olex2 1.2
(compiled 2015.01.26 svn.r3150 for OlexSys, GUI svn.r4998)
;
_audit_update_record
;
2016-04-25 deposited with the CCDC.
2016-07-07 downloaded from the CCDC.
;
_cell_angle_alpha 78.203(2)
_cell_angle_beta 77.454(2)
_cell_angle_gamma 89.556(2)
_cell_formula_units_Z 2
_cell_length_a 8.1449(4)
_cell_length_b 10.6295(5)
_cell_length_c 18.1924(8)
_cell_measurement_reflns_used 9289
_cell_measurement_temperature 100
_cell_measurement_theta_max 60.590
_cell_measurement_theta_min 2.213
_cell_volume 1503.84(12)
_computing_cell_refinement
;
SAINT (2013) V8.34A; Integration Software for Single Crystal Data.
Bruker AXS Inc., Madison, WI 53719-1173.
;
_computing_data_collection
;
APEX 2 (2013) Bruker AXS Inc., Madison, WI 53719-1173.
;
_computing_data_reduction
;
SAINT (2013) V8.34A; Integration Software for Single Crystal Data.
Bruker AXS Inc., Madison, WI 53719-1173.
;
_computing_molecular_graphics 'Olex2 (Dolomanov et al., 2009)'
_computing_publication_material 'Olex2 (Dolomanov et al., 2009)'
_computing_structure_refinement 'XL (Sheldrick, 2008)'
_computing_structure_solution 'XT (Sheldrick, 2015)'
_diffrn_ambient_temperature 100
_diffrn_detector 'CMOS Area detector'
_diffrn_detector_area_resol_mean 10.24
_diffrn_detector_type 'Bruker Photon 100 CMOS Detector'
_diffrn_measured_fraction_theta_full 1.000
_diffrn_measured_fraction_theta_max 0.996
_diffrn_measurement_device 'k-geometry diffractometer'
_diffrn_measurement_device_type 'Bruker Venture Metaljet'
_diffrn_measurement_method '\w and \f scans'
_diffrn_radiation_collimation 'Focusing mirrors'
_diffrn_radiation_monochromator 'Helios MX Mirror Optics'
_diffrn_radiation_probe x-ray
_diffrn_radiation_type GaK\a
_diffrn_radiation_wavelength 1.34139
_diffrn_reflns_av_R_equivalents 0.0550
_diffrn_reflns_av_unetI/netI 0.0342
_diffrn_reflns_Laue_measured_fraction_full 1.000
_diffrn_reflns_Laue_measured_fraction_max 0.996
_diffrn_reflns_limit_h_max 10
_diffrn_reflns_limit_h_min -10
_diffrn_reflns_limit_k_max 13
_diffrn_reflns_limit_k_min -13
_diffrn_reflns_limit_l_max 23
_diffrn_reflns_limit_l_min -23
_diffrn_reflns_number 45548
_diffrn_reflns_point_group_measured_fraction_full 1.000
_diffrn_reflns_point_group_measured_fraction_max 0.996
_diffrn_reflns_theta_full 53.594
_diffrn_reflns_theta_max 60.849
_diffrn_reflns_theta_min 2.213
_diffrn_source 'Metal Jet'
_diffrn_source_target Ga
_diffrn_source_type 'Gallium Liquid Metal Jet Source'
_exptl_absorpt_coefficient_mu 5.020
_exptl_absorpt_correction_T_max 0.7519
_exptl_absorpt_correction_T_min 0.5908
_exptl_absorpt_correction_type multi-scan
_exptl_absorpt_process_details
;
SADABS-2014/5 (Bruker,2014/5) was used for absorption correction.
wR2(int) was 0.1018 before and 0.0647 after correction.
The Ratio of minimum to maximum transmission is 0.7857.
The \l/2 correction factor is 0.00150.
;
_exptl_crystal_colour yellow
_exptl_crystal_colour_primary yellow
_exptl_crystal_density_diffrn 1.458
_exptl_crystal_description needle
_exptl_crystal_F_000 688
_exptl_crystal_recrystallization_method 'Re-crystallisation from solvent'
_exptl_crystal_size_max 0.1
_exptl_crystal_size_mid 0.08
_exptl_crystal_size_min 0.06
_refine_diff_density_max 0.646
_refine_diff_density_min -0.375
_refine_diff_density_rms 0.069
_refine_ls_extinction_method none
_refine_ls_goodness_of_fit_ref 1.044
_refine_ls_hydrogen_treatment constr
_refine_ls_matrix_type full
_refine_ls_number_parameters 361
_refine_ls_number_reflns 6931
_refine_ls_number_restraints 0
_refine_ls_restrained_S_all 1.044
_refine_ls_R_factor_all 0.0481
_refine_ls_R_factor_gt 0.0370
_refine_ls_shift/su_max 0.001
_refine_ls_shift/su_mean 0.000
_refine_ls_structure_factor_coef Fsqd
_refine_ls_weighting_details 'w=1/[\s^2^(Fo^2^)+(0.0600P)^2^+0.1880P] where P=(Fo^2^+2Fc^2^)/3'
_refine_ls_weighting_scheme calc
_refine_ls_wR_factor_gt 0.0946
_refine_ls_wR_factor_ref 0.1008
_reflns_Friedel_coverage 0.000
_reflns_number_gt 5770
_reflns_number_total 6931
_reflns_threshold_expression 'I > 2\s(I)'
_cod_data_source_file c6dt02105k2.cif
_cod_data_source_block sela42
_cod_depositor_comments
;
The following automatic conversions were performed:

'_diffrn_radiation_probe' value 'X-ray' changed to 'x-ray' according
to
/usr/data/users/saulius/crontab/automatic-downloads/rss-feeds/RSC/lib/dictionaries/cif_core.dic
dictionary named 'cif_core.dic' version 2.4.2 from 2011-04-26.

Automatic conversion script
Id: cif_fix_values 4268 2015-11-12 08:31:59Z antanas 

 Adding full bibliography for 7039854--7039858.cif.
;
_cod_database_code 7039856
_shelx_space_group_comment
;
The symmetry employed for this shelxl refinement is uniquely defined
by the following loop, which should always be used as a source of
symmetry information in preference to the above space-group names.
They are only intended as comments.
;
_shelx_estimated_absorpt_t_max 0.753
_shelx_estimated_absorpt_t_min 0.634
_olex2_refinement_description
;
1. Fixed Uiso
 At 1.2 times of:
  All C(H) groups, All C(H,H) groups
 At 1.5 times of:
  All C(H,H,H) groups
2.a Ternary CH refined with riding coordinates:
 C9(H9), C12(H12), C15(H15), C18(H18)
2.b Aromatic/amide H refined with riding coordinates:
 C3(H3), C5(H5), C22(H22)
2.c X=CH2 refined with riding coordinates:
 C23(H23A,H23B)
2.d Idealised Me refined as rotating group:
 C8(H8A,H8B,H8C), C10(H10A,H10B,H10C), C11(H11A,H11B,H11C), C13(H13A,H13B,
 H13C), C14(H14A,H14B,H14C), C16(H16A,H16B,H16C), C17(H17A,H17B,H17C), C19(H19A,
 H19B,H19C), C20(H20A,H20B,H20C)
;
_shelx_shelxl_version_number 2014/7
_olex2_submission_special_instructions 'No special instructions were received'
_solvent_exptl_crystal_recrystallization_method THF

loop_
_space_group_symop_operation_xyz
'x, y, z'
'-x, -y, -z'

loop_
_atom_site_label
_atom_site_type_symbol
_atom_site_fract_x
_atom_site_fract_y
_atom_site_fract_z
_atom_site_U_iso_or_equiv
_atom_site_adp_type
_atom_site_occupancy
_atom_site_site_symmetry_order
_atom_site_calc_flag
_atom_site_refinement_flags_posn
Ni1 Ni 0.61883(3) 0.44504(3) 0.24390(2) 0.02596(9) Uani 1 1 d .
P1 P 0.48719(7) 0.51900(5) 0.34311(3) 0.02733(12) Uani 1 1 d .
P2 P 0.76457(7) 0.32826(5) 0.16961(3) 0.02677(12) Uani 1 1 d .
O1 O 0.49907(18) 0.40740(13) 0.41917(8) 0.0305(3) Uani 1 1 d .
O2 O 0.80444(18) 0.19630(13) 0.22693(8) 0.0306(3) Uani 1 1 d .
O3 O 0.71006(19) 0.02562(14) 0.56704(8) 0.0338(3) Uani 1 1 d .
O4 O 0.8202(2) -0.10067(15) 0.48481(9) 0.0434(4) Uani 1 1 d .
N1 N 0.5945(2) 0.58992(16) 0.16939(10) 0.0290(4) Uani 1 1 d .
C1 C 0.6512(3) 0.30585(19) 0.32083(11) 0.0275(4) Uani 1 1 d .
C2 C 0.7417(3) 0.19865(19) 0.30397(11) 0.0282(4) Uani 1 1 d .
C3 C 0.7740(3) 0.09785(19) 0.35938(11) 0.0284(4) Uani 1 1 d .
H3 H 0.8354 0.0289 0.3456 0.034 Uiso 1 1 calc R
C4 C 0.7121(3) 0.10199(19) 0.43673(11) 0.0284(4) Uani 1 1 d .
C5 C 0.6169(3) 0.20445(19) 0.45712(11) 0.0290(4) Uani 1 1 d .
H5 H 0.5727 0.2060 0.5085 0.035 Uiso 1 1 calc R
C6 C 0.5898(2) 0.30342(19) 0.39923(11) 0.0272(4) Uani 1 1 d .
C7 C 0.7536(3) -0.0030(2) 0.49703(12) 0.0317(4) Uani 1 1 d .
C8 C 0.7478(3) -0.0688(2) 0.62958(13) 0.0411(5) Uani 1 1 d .
H8A H 0.8627 -0.0926 0.6161 0.062 Uiso 1 1 calc GR
H8B H 0.6746 -0.1435 0.6393 0.062 Uiso 1 1 calc GR
H8C H 0.7314 -0.0332 0.6750 0.062 Uiso 1 1 calc GR
C9 C 0.2614(3) 0.5420(2) 0.35609(12) 0.0300(4) Uani 1 1 d .
H9 H 0.2423 0.6003 0.3098 0.036 Uiso 1 1 calc R
C10 C 0.1725(3) 0.4126(2) 0.36238(14) 0.0389(5) Uani 1 1 d .
H10A H 0.2216 0.3769 0.3186 0.058 Uiso 1 1 calc GR
H10B H 0.0551 0.4251 0.3638 0.058 Uiso 1 1 calc GR
H10C H 0.1851 0.3547 0.4086 0.058 Uiso 1 1 calc GR
C11 C 0.1882(3) 0.6022(2) 0.42533(13) 0.0362(5) Uani 1 1 d .
H11A H 0.2183 0.5529 0.4706 0.054 Uiso 1 1 calc GR
H11B H 0.0678 0.6027 0.4329 0.054 Uiso 1 1 calc GR
H11C H 0.2326 0.6889 0.4159 0.054 Uiso 1 1 calc GR
C12 C 0.5820(3) 0.6583(2) 0.36417(12) 0.0316(4) Uani 1 1 d .
H12 H 0.5241 0.6664 0.4161 0.038 Uiso 1 1 calc R
C13 C 0.7668(3) 0.6362(2) 0.36535(13) 0.0391(5) Uani 1 1 d .
H13A H 0.7764 0.5551 0.3985 0.059 Uiso 1 1 calc GR
H13B H 0.8110 0.7040 0.3841 0.059 Uiso 1 1 calc GR
H13C H 0.8292 0.6358 0.3142 0.059 Uiso 1 1 calc GR
C14 C 0.5595(3) 0.7833(2) 0.30897(14) 0.0399(5) Uani 1 1 d .
H14A H 0.6278 0.7835 0.2588 0.060 Uiso 1 1 calc GR
H14B H 0.5932 0.8552 0.3275 0.060 Uiso 1 1 calc GR
H14C H 0.4435 0.7898 0.3059 0.060 Uiso 1 1 calc GR
C15 C 0.6654(3) 0.2653(2) 0.10302(12) 0.0312(4) Uani 1 1 d .
H15 H 0.7437 0.2084 0.0780 0.037 Uiso 1 1 calc R
C16 C 0.5052(3) 0.1867(3) 0.14755(15) 0.0454(6) Uani 1 1 d .
H16A H 0.5333 0.1157 0.1841 0.068 Uiso 1 1 calc GR
H16B H 0.4526 0.1547 0.1123 0.068 Uiso 1 1 calc GR
H16C H 0.4290 0.2402 0.1742 0.068 Uiso 1 1 calc GR
C17 C 0.6309(3) 0.3761(2) 0.04124(13) 0.0396(5) Uani 1 1 d .
H17A H 0.5543 0.4329 0.0648 0.059 Uiso 1 1 calc GR
H17B H 0.5821 0.3428 0.0053 0.059 Uiso 1 1 calc GR
H17C H 0.7345 0.4225 0.0147 0.059 Uiso 1 1 calc GR
C18 C 0.9748(3) 0.3930(2) 0.11782(12) 0.0312(4) Uani 1 1 d .
H18 H 0.9626 0.4786 0.0875 0.037 Uiso 1 1 calc R
C19 C 1.0666(3) 0.3115(2) 0.06268(13) 0.0360(5) Uani 1 1 d .
H19A H 1.0760 0.2259 0.0908 0.054 Uiso 1 1 calc GR
H19B H 1.1771 0.3490 0.0388 0.054 Uiso 1 1 calc GR
H19C H 1.0045 0.3085 0.0238 0.054 Uiso 1 1 calc GR
C20 C 1.0762(3) 0.4089(2) 0.17730(14) 0.0390(5) Uani 1 1 d .
H20A H 1.0129 0.4562 0.2129 0.058 Uiso 1 1 calc GR
H20B H 1.1807 0.4549 0.1515 0.058 Uiso 1 1 calc GR
H20C H 1.0987 0.3257 0.2047 0.058 Uiso 1 1 calc GR
C21 C 0.5901(3) 0.6874(2) 0.12892(12) 0.0296(4) Uani 1 1 d .
C22 C 0.5812(3) 0.8099(2) 0.07996(12) 0.0343(5) Uani 1 1 d .
H22 H 0.4773 0.8370 0.0707 0.041 Uiso 1 1 calc R
C23 C 0.7161(3) 0.8854(2) 0.04762(13) 0.0394(5) Uani 1 1 d .
H23A H 0.8208 0.8595 0.0564 0.047 Uiso 1 1 calc R
H23B H 0.7067 0.9646 0.0160 0.047 Uiso 1 1 calc R
S1 S 0.10599(7) 0.77221(5) 0.14257(3) 0.03127(12) Uani 1 1 d .
F1 F 0.1944(2) 0.99238(16) 0.16986(10) 0.0651(5) Uani 1 1 d .
F2 F 0.0036(3) 0.8828(2) 0.25949(10) 0.0929(8) Uani 1 1 d .
F3 F -0.0589(2) 0.98235(17) 0.15372(14) 0.0815(6) Uani 1 1 d .
O5 O 0.2266(2) 0.70955(17) 0.18271(10) 0.0485(4) Uani 1 1 d .
O6 O -0.05534(19) 0.70597(15) 0.15897(10) 0.0398(4) Uani 1 1 d .
O7 O 0.1721(2) 0.82747(16) 0.06249(9) 0.0404(4) Uani 1 1 d .
C24 C 0.0574(4) 0.9152(3) 0.18360(16) 0.0519(7) Uani 1 1 d .

loop_
_atom_site_aniso_label
_atom_site_aniso_U_11
_atom_site_aniso_U_22
_atom_site_aniso_U_33
_atom_site_aniso_U_23
_atom_site_aniso_U_13
_atom_site_aniso_U_12
Ni1 0.02907(16) 0.02790(15) 0.02168(14) -0.00780(11) -0.00494(11) 0.00656(11)
P1 0.0302(3) 0.0295(2) 0.0234(2) -0.00882(19) -0.0052(2) 0.0073(2)
P2 0.0289(3) 0.0290(2) 0.0230(2) -0.00837(19) -0.00450(19) 0.0049(2)
O1 0.0375(8) 0.0312(7) 0.0233(7) -0.0081(6) -0.0058(6) 0.0117(6)
O2 0.0373(8) 0.0315(7) 0.0223(7) -0.0081(6) -0.0032(6) 0.0091(6)
O3 0.0420(9) 0.0331(8) 0.0264(7) -0.0043(6) -0.0095(6) 0.0061(6)
O4 0.0596(11) 0.0364(8) 0.0332(8) -0.0060(7) -0.0096(8) 0.0167(8)
N1 0.0289(9) 0.0324(9) 0.0265(8) -0.0098(7) -0.0046(7) 0.0045(7)
C1 0.0292(10) 0.0292(10) 0.0246(9) -0.0066(8) -0.0064(8) 0.0048(8)
C2 0.0302(11) 0.0316(10) 0.0238(9) -0.0100(8) -0.0041(8) 0.0032(8)
C3 0.0294(11) 0.0285(10) 0.0284(10) -0.0098(8) -0.0049(8) 0.0052(8)
C4 0.0293(10) 0.0300(10) 0.0268(10) -0.0065(8) -0.0071(8) 0.0020(8)
C5 0.0323(11) 0.0320(10) 0.0232(9) -0.0081(8) -0.0048(8) 0.0035(8)
C6 0.0265(10) 0.0305(10) 0.0270(10) -0.0117(8) -0.0055(8) 0.0066(8)
C7 0.0319(11) 0.0329(11) 0.0292(10) -0.0064(8) -0.0044(8) 0.0028(9)
C8 0.0520(15) 0.0397(12) 0.0299(11) -0.0010(9) -0.0111(10) 0.0064(11)
C9 0.0313(11) 0.0337(10) 0.0264(10) -0.0076(8) -0.0086(8) 0.0075(9)
C10 0.0380(13) 0.0415(12) 0.0413(12) -0.0144(10) -0.0125(10) 0.0038(10)
C11 0.0285(11) 0.0449(12) 0.0367(12) -0.0153(10) -0.0045(9) 0.0053(9)
C12 0.0334(11) 0.0344(11) 0.0288(10) -0.0128(9) -0.0051(8) 0.0047(9)
C13 0.0341(12) 0.0473(13) 0.0370(12) -0.0100(10) -0.0091(9) 0.0019(10)
C14 0.0445(14) 0.0316(11) 0.0456(13) -0.0108(10) -0.0114(11) 0.0030(10)
C15 0.0333(11) 0.0349(11) 0.0283(10) -0.0120(8) -0.0076(8) 0.0023(9)
C16 0.0375(13) 0.0526(15) 0.0460(14) -0.0137(11) -0.0059(11) -0.0092(11)
C17 0.0485(14) 0.0411(12) 0.0353(12) -0.0124(10) -0.0182(10) 0.0069(10)
C18 0.0316(11) 0.0310(10) 0.0300(10) -0.0069(8) -0.0041(8) 0.0032(8)
C19 0.0337(12) 0.0392(12) 0.0330(11) -0.0107(9) 0.0001(9) 0.0041(9)
C20 0.0344(12) 0.0421(12) 0.0453(13) -0.0152(10) -0.0137(10) 0.0051(10)
C21 0.0282(11) 0.0332(11) 0.0283(10) -0.0107(9) -0.0044(8) 0.0025(8)
C22 0.0375(12) 0.0339(11) 0.0304(11) -0.0048(9) -0.0074(9) 0.0063(9)
C23 0.0412(13) 0.0373(12) 0.0377(12) -0.0051(9) -0.0071(10) 0.0033(10)
S1 0.0305(3) 0.0344(3) 0.0295(3) -0.0087(2) -0.0059(2) 0.0018(2)
F1 0.0696(11) 0.0604(10) 0.0636(10) -0.0248(8) 0.0015(8) -0.0300(8)
F2 0.1189(17) 0.0896(14) 0.0582(11) -0.0468(10) 0.0379(11) -0.0465(12)
F3 0.0633(12) 0.0504(10) 0.1369(18) -0.0445(11) -0.0122(11) 0.0155(9)
O5 0.0368(9) 0.0583(11) 0.0464(10) 0.0065(8) -0.0170(8) -0.0021(8)
O6 0.0309(8) 0.0376(8) 0.0519(10) -0.0120(7) -0.0086(7) -0.0009(7)
O7 0.0451(9) 0.0460(9) 0.0287(8) -0.0066(7) -0.0060(7) 0.0062(7)
C24 0.0511(16) 0.0527(15) 0.0495(15) -0.0228(13) 0.0061(12) -0.0173(13)

loop_
_atom_type_symbol
_atom_type_description
_atom_type_scat_dispersion_real
_atom_type_scat_dispersion_imag
_atom_type_scat_source
C C 0.0150 0.0070 'International Tables Vol C Tables 4.2.6.8 and 6.1.1.4'
H H 0.0000 0.0000 'International Tables Vol C Tables 4.2.6.8 and 6.1.1.4'
F F 0.0600 0.0410 'International Tables Vol C Tables 4.2.6.8 and 6.1.1.4'
N N 0.0250 0.0140 'International Tables Vol C Tables 4.2.6.8 and 6.1.1.4'
Ni Ni -1.3410 3.2900 'International Tables Vol C Tables 4.2.6.8 and 6.1.1.4'
O O 0.0410 0.0250 'International Tables Vol C Tables 4.2.6.8 and 6.1.1.4'
P P 0.2600 0.3350 'International Tables Vol C Tables 4.2.6.8 and 6.1.1.4'
S S 0.2920 0.4250 'International Tables Vol C Tables 4.2.6.8 and 6.1.1.4'

loop_
_geom_angle_atom_site_label_1
_geom_angle_atom_site_label_2
_geom_angle_atom_site_label_3
_geom_angle
P2 Ni1 P1 164.10(2)
N1 Ni1 P1 96.31(5)
N1 Ni1 P2 99.48(5)
N1 Ni1 C1 176.62(8)
C1 Ni1 P1 82.27(6)
C1 Ni1 P2 81.86(6)
O1 P1 Ni1 105.69(5)
O1 P1 C9 102.68(9)
O1 P1 C12 101.36(9)
C9 P1 Ni1 119.03(7)
C12 P1 Ni1 117.65(7)
C12 P1 C9 107.72(9)
O2 P2 Ni1 106.19(5)
O2 P2 C15 102.39(9)
O2 P2 C18 102.88(9)
C15 P2 Ni1 118.99(7)
C15 P2 C18 108.19(10)
C18 P2 Ni1 115.98(7)
C6 O1 P1 112.12(12)
C2 O2 P2 111.92(12)
C7 O3 C8 115.91(17)
C21 N1 Ni1 171.06(17)
C2 C1 Ni1 122.46(15)
C6 C1 Ni1 122.17(15)
C6 C1 C2 115.36(18)
O2 C2 C1 117.52(18)
C3 C2 O2 118.77(17)
C3 C2 C1 123.70(18)
C2 C3 H3 120.9
C2 C3 C4 118.29(18)
C4 C3 H3 120.9
C3 C4 C7 118.73(18)
C5 C4 C3 120.65(19)
C5 C4 C7 120.60(18)
C4 C5 H5 120.7
C6 C5 C4 118.56(18)
C6 C5 H5 120.7
O1 C6 C1 117.73(17)
C5 C6 O1 118.87(17)
C5 C6 C1 123.40(18)
O3 C7 C4 111.37(17)
O4 C7 O3 123.96(19)
O4 C7 C4 124.66(19)
O3 C8 H8A 109.5
O3 C8 H8B 109.5
O3 C8 H8C 109.5
H8A C8 H8B 109.5
H8A C8 H8C 109.5
H8B C8 H8C 109.5
P1 C9 H9 107.8
C10 C9 P1 108.75(15)
C10 C9 H9 107.8
C10 C9 C11 111.36(18)
C11 C9 P1 113.17(14)
C11 C9 H9 107.8
C9 C10 H10A 109.5
C9 C10 H10B 109.5
C9 C10 H10C 109.5
H10A C10 H10B 109.5
H10A C10 H10C 109.5
H10B C10 H10C 109.5
C9 C11 H11A 109.5
C9 C11 H11B 109.5
C9 C11 H11C 109.5
H11A C11 H11B 109.5
H11A C11 H11C 109.5
H11B C11 H11C 109.5
P1 C12 H12 107.4
C13 C12 P1 110.16(15)
C13 C12 H12 107.4
C13 C12 C14 111.82(18)
C14 C12 P1 112.48(15)
C14 C12 H12 107.4
C12 C13 H13A 109.5
C12 C13 H13B 109.5
C12 C13 H13C 109.5
H13A C13 H13B 109.5
H13A C13 H13C 109.5
H13B C13 H13C 109.5
C12 C14 H14A 109.5
C12 C14 H14B 109.5
C12 C14 H14C 109.5
H14A C14 H14B 109.5
H14A C14 H14C 109.5
H14B C14 H14C 109.5
P2 C15 H15 108.4
C16 C15 P2 109.71(15)
C16 C15 H15 108.4
C17 C15 P2 109.51(14)
C17 C15 H15 108.4
C17 C15 C16 112.26(19)
C15 C16 H16A 109.5
C15 C16 H16B 109.5
C15 C16 H16C 109.5
H16A C16 H16B 109.5
H16A C16 H16C 109.5
H16B C16 H16C 109.5
C15 C17 H17A 109.5
C15 C17 H17B 109.5
C15 C17 H17C 109.5
H17A C17 H17B 109.5
H17A C17 H17C 109.5
H17B C17 H17C 109.5
P2 C18 H18 107.9
C19 C18 P2 113.66(15)
C19 C18 H18 107.9
C19 C18 C20 111.27(18)
C20 C18 P2 108.11(15)
C20 C18 H18 107.9
C18 C19 H19A 109.5
C18 C19 H19B 109.5
C18 C19 H19C 109.5
H19A C19 H19B 109.5
H19A C19 H19C 109.5
H19B C19 H19C 109.5
C18 C20 H20A 109.5
C18 C20 H20B 109.5
C18 C20 H20C 109.5
H20A C20 H20B 109.5
H20A C20 H20C 109.5
H20B C20 H20C 109.5
N1 C21 C22 178.5(2)
C21 C22 H22 119.1
C23 C22 C21 121.8(2)
C23 C22 H22 119.1
C22 C23 H23A 120.0
C22 C23 H23B 120.0
H23A C23 H23B 120.0
O5 S1 O6 115.74(10)
O5 S1 O7 114.81(10)
O5 S1 C24 103.71(13)
O6 S1 O7 114.81(10)
O6 S1 C24 103.05(11)
O7 S1 C24 102.14(11)
F1 C24 S1 111.06(19)
F2 C24 S1 110.8(2)
F2 C24 F1 106.9(2)
F3 C24 S1 111.09(18)
F3 C24 F1 107.8(2)
F3 C24 F2 109.0(3)

loop_
_geom_bond_atom_site_label_1
_geom_bond_atom_site_label_2
_geom_bond_distance
Ni1 P1 2.1798(5)
Ni1 P2 2.1777(5)
Ni1 N1 1.8726(18)
Ni1 C1 1.877(2)
P1 O1 1.6481(14)
P1 C9 1.824(2)
P1 C12 1.820(2)
P2 O2 1.6438(15)
P2 C15 1.826(2)
P2 C18 1.829(2)
O1 C6 1.391(2)
O2 C2 1.389(2)
O3 C7 1.342(2)
O3 C8 1.441(2)
O4 C7 1.206(3)
N1 C21 1.147(3)
C1 C2 1.403(3)
C1 C6 1.400(3)
C2 C3 1.379(3)
C3 H3 0.9300
C3 C4 1.398(3)
C4 C5 1.397(3)
C4 C7 1.489(3)
C5 H5 0.9300
C5 C6 1.382(3)
C8 H8A 0.9600
C8 H8B 0.9600
C8 H8C 0.9600
C9 H9 0.9800
C9 C10 1.531(3)
C9 C11 1.533(3)
C10 H10A 0.9600
C10 H10B 0.9600
C10 H10C 0.9600
C11 H11A 0.9600
C11 H11B 0.9600
C11 H11C 0.9600
C12 H12 0.9800
C12 C13 1.526(3)
C12 C14 1.529(3)
C13 H13A 0.9600
C13 H13B 0.9600
C13 H13C 0.9600
C14 H14A 0.9600
C14 H14B 0.9600
C14 H14C 0.9600
C15 H15 0.9800
C15 C16 1.529(3)
C15 C17 1.523(3)
C16 H16A 0.9600
C16 H16B 0.9600
C16 H16C 0.9600
C17 H17A 0.9600
C17 H17B 0.9600
C17 H17C 0.9600
C18 H18 0.9800
C18 C19 1.528(3)
C18 C20 1.532(3)
C19 H19A 0.9600
C19 H19B 0.9600
C19 H19C 0.9600
C20 H20A 0.9600
C20 H20B 0.9600
C20 H20C 0.9600
C21 C22 1.431(3)
C22 H22 0.9300
C22 C23 1.319(3)
C23 H23A 0.9300
C23 H23B 0.9300
S1 O5 1.4301(17)
S1 O6 1.4386(16)
S1 O7 1.4393(16)
S1 C24 1.830(3)
F1 C24 1.337(3)
F2 C24 1.327(3)
F3 C24 1.326(4)

loop_
_geom_torsion_atom_site_label_1
_geom_torsion_atom_site_label_2
_geom_torsion_atom_site_label_3
_geom_torsion_atom_site_label_4
_geom_torsion
Ni1 P1 O1 C6 1.47(14)
Ni1 P1 C9 C10 59.28(16)
Ni1 P1 C9 C11 -176.42(13)
Ni1 P1 C12 C13 -49.99(17)
Ni1 P1 C12 C14 75.49(16)
Ni1 P2 O2 C2 -2.22(14)
Ni1 P2 C15 C16 -56.15(18)
Ni1 P2 C15 C17 67.48(16)
Ni1 P2 C18 C19 -176.22(13)
Ni1 P2 C18 C20 59.72(16)
Ni1 C1 C2 O2 -1.8(3)
Ni1 C1 C2 C3 176.91(16)
Ni1 C1 C6 O1 1.5(3)
Ni1 C1 C6 C5 -177.61(16)
P1 Ni1 C1 C2 -178.82(18)
P1 Ni1 C1 C6 -0.36(16)
P1 O1 C6 C1 -1.9(2)
P1 O1 C6 C5 177.23(15)
P2 Ni1 C1 C2 0.19(17)
P2 Ni1 C1 C6 178.65(18)
P2 O2 C2 C1 2.6(2)
P2 O2 C2 C3 -176.14(15)
O1 P1 C9 C10 -56.95(15)
O1 P1 C9 C11 67.35(16)
O1 P1 C12 C13 64.64(16)
O1 P1 C12 C14 -169.88(15)
O2 P2 C15 C16 60.47(17)
O2 P2 C15 C17 -175.90(14)
O2 P2 C18 C19 68.34(16)
O2 P2 C18 C20 -55.72(15)
O2 C2 C3 C4 179.19(18)
C1 C2 C3 C4 0.5(3)
C2 C1 C6 O1 -179.97(17)
C2 C1 C6 C5 0.9(3)
C2 C3 C4 C5 1.3(3)
C2 C3 C4 C7 -176.92(19)
C3 C4 C5 C6 -2.0(3)
C3 C4 C7 O3 169.48(18)
C3 C4 C7 O4 -9.5(3)
C4 C5 C6 O1 -178.27(18)
C4 C5 C6 C1 0.8(3)
C5 C4 C7 O3 -8.8(3)
C5 C4 C7 O4 172.2(2)
C6 C1 C2 O2 179.69(16)
C6 C1 C2 C3 -1.7(3)
C7 C4 C5 C6 176.24(18)
C8 O3 C7 O4 0.1(3)
C8 O3 C7 C4 -178.87(17)
C9 P1 O1 C6 126.91(14)
C9 P1 C12 C13 172.06(14)
C9 P1 C12 C14 -62.47(17)
C12 P1 O1 C6 -121.77(14)
C12 P1 C9 C10 -163.45(14)
C12 P1 C9 C11 -39.14(18)
C15 P2 O2 C2 -127.71(14)
C15 P2 C18 C19 -39.53(18)
C15 P2 C18 C20 -163.59(14)
C18 P2 O2 C2 120.08(14)
C18 P2 C15 C16 168.68(16)
C18 P2 C15 C17 -67.69(17)
O5 S1 C24 F1 62.1(2)
O5 S1 C24 F2 -56.5(2)
O5 S1 C24 F3 -177.83(18)
O6 S1 C24 F1 -176.84(19)
O6 S1 C24 F2 64.6(2)
O6 S1 C24 F3 -56.8(2)
O7 S1 C24 F1 -57.5(2)
O7 S1 C24 F2 -176.1(2)
O7 S1 C24 F3 62.6(2)
